data_7013706
loop_
_publ_author_name
'Wittick, Lisa M.'
'Murray, Keith S.'
'Moubaraki, Boujemaa'
'Batten, Stuart R.'
'Spiccia, Leone'
'Berry, Kevin J.'

_publ_section_title
;
 Synthesis, structure and magnetism of new single molecule magnets
 composed of MnII2MnIII2 alkoxo-carboxylate bridged clusters capped by
 triethanolamine ligands.
;
_journal_issue 7
_journal_name_full 'Dalton transactions (Cambridge, England : 2003)'
_journal_page_first 1003
_journal_page_last 1011
_journal_paper_doi 10.1039/b312672b
_journal_year 2004
_chemical_formula_sum 'C30 H64 Cl2 Mn4 N4 O24'
_chemical_formula_weight 1155.51
_chemical_name_systematic
;
?
;
_space_group_IT_number 14
_symmetry_cell_setting monoclinic
_symmetry_space_group_name_Hall '-P 2ybc'
_symmetry_space_group_name_H-M 'P 1 21/c 1'
_atom_sites_solution_hydrogens geom
_atom_sites_solution_primary direct
_atom_sites_solution_secondary difmap
_audit_creation_method SHELXL-97
_cell_angle_alpha 90.00
_cell_angle_beta 112.16(3)
_cell_angle_gamma 90.00
_cell_formula_units_Z 2
_cell_length_a 11.222(2)
_cell_length_b 14.736(3)
_cell_length_c 14.876(3)
_cell_measurement_temperature 123(2)
_cell_volume 2278.3(9)
_computing_cell_refinement 'HKL Scalepack (Otwinowski & Minor 1997)'
_computing_data_collection 'Collect (Nonius BV, 1997-2000)'
_computing_data_reduction 'HKL Denzo and Scalepack (Otwinowski & Minor 1'
_computing_molecular_graphics 'Bruker SHELXTL'
_computing_publication_material 'Bruker SHELXTL'
_computing_structure_refinement 'SHELXL-97 (Sheldrick, 1997)'
_computing_structure_solution 'SHELXS-97 (Sheldrick, 1990)'
_diffrn_ambient_temperature 123(2)
_diffrn_measured_fraction_theta_full 0.957
_diffrn_measured_fraction_theta_max 0.949
_diffrn_measurement_device '95mm CCD camera on \k-goniostat'
_diffrn_measurement_device_type KappaCCD
_diffrn_measurement_method CCD
_diffrn_radiation_monochromator 'horizonally mounted graphite crystal'
_diffrn_radiation_source 'fine-focus sealed tube'
_diffrn_radiation_type MoK\a
_diffrn_radiation_wavelength 0.71073
_diffrn_reflns_av_R_equivalents 0.1139
_diffrn_reflns_av_sigmaI/netI 0.2511
_diffrn_reflns_limit_h_max 14
_diffrn_reflns_limit_h_min -10
_diffrn_reflns_limit_k_max 19
_diffrn_reflns_limit_k_min -15
_diffrn_reflns_limit_l_max 15
_diffrn_reflns_limit_l_min -19
_diffrn_reflns_number 16110
_diffrn_reflns_theta_full 27.50
_diffrn_reflns_theta_max 27.90
_diffrn_reflns_theta_min 3.89
_exptl_absorpt_coefficient_mu 1.289
_exptl_absorpt_correction_type none
_exptl_crystal_colour Grey
_exptl_crystal_density_diffrn 1.684
_exptl_crystal_density_method 'not measured'
_exptl_crystal_description 'Irregular blocks'
_exptl_crystal_F_000 1196
_exptl_crystal_size_max 0.15
_exptl_crystal_size_mid 0.15
_exptl_crystal_size_min 0.13
_refine_diff_density_max 1.108
_refine_diff_density_min -0.600
_refine_diff_density_rms 0.137
_refine_ls_extinction_method none
_refine_ls_goodness_of_fit_ref 0.990
_refine_ls_hydrogen_treatment mixed
_refine_ls_matrix_type full
_refine_ls_number_parameters 295
_refine_ls_number_reflns 5186
_refine_ls_number_restraints 0
_refine_ls_restrained_S_all 0.990
_refine_ls_R_factor_all 0.2247
_refine_ls_R_factor_gt 0.0702
_refine_ls_shift/su_max 0.000
_refine_ls_shift/su_mean 0.000
_refine_ls_structure_factor_coef Fsqd
_refine_ls_weighting_details 'calc w=1/[\s^2^(Fo^2^)+(0.0626P)^2^+0.0000P] where P=(Fo^2^+2Fc^2^)/3'
_refine_ls_weighting_scheme calc
_refine_ls_wR_factor_gt 0.1203
_refine_ls_wR_factor_ref 0.1587
_reflns_number_gt 2191
_reflns_number_total 5186
_reflns_threshold_expression >2sigma(I)
_cod_data_source_file b312672b.txt
_cod_data_source_block Complex_3
_cod_depositor_comments
;
The following automatic conversions were performed:
'_symmetry_cell_setting' value 'Monoclinic' changed to 'monoclinic'
according to '/home/saulius/struct/CIF-dictionaries/cif_core.dic'
dictionary named 'cif_core.dic' version 2.4.1 from 2010-06-29.

Automatic conversion script
Id: cif_fix_enum 1527 2010-12-29 10:47:43Z saulius 
;
_cod_original_cell_volume 2278.4(8)
_cod_original_sg_symbol_H-M P2(1)/c
_cod_database_code 7013706

loop_
_symmetry_equiv_pos_as_xyz
'x, y, z'
'-x, y+1/2, -z+1/2'
'-x, -y, -z'
'x, -y-1/2, z-1/2'

loop_
_atom_site_label
_atom_site_type_symbol
_atom_site_fract_x
_atom_site_fract_y
_atom_site_fract_z
_atom_site_U_iso_or_equiv
_atom_site_adp_type
_atom_site_occupancy
_atom_site_symmetry_multiplicity
_atom_site_calc_flag
_atom_site_refinement_flags
_atom_site_disorder_assembly
_atom_site_disorder_group
Mn1 Mn 0.65164(8) 0.33942(6) 0.05881(6) 0.0241(3) Uani 1 1 d . . .
Mn2 Mn 0.37745(7) 0.44490(6) -0.06904(6) 0.0186(3) Uani 1 1 d . . .
N1 N 0.6918(4) 0.2501(3) -0.0603(3) 0.0284(12) Uani 1 1 d . . .
O1 O 0.8503(4) 0.2823(3) 0.1262(3) 0.0394(12) Uani 1 1 d . . .
H1A H 0.913(5) 0.284(3) 0.188(3) 0.014(15) Uiso 1 1 d . . .
O2 O 0.5763(4) 0.2018(3) 0.0744(3) 0.0334(10) Uani 1 1 d . . .
O3 O 0.4818(3) 0.3516(2) -0.0853(2) 0.0243(9) Uani 1 1 d . . .
C1 C 0.9046(6) 0.2319(4) 0.0710(5) 0.0427(18) Uani 1 1 d . . .
H1B H 0.8991 0.1662 0.0832 0.051 Uiso 1 1 calc R . .
H1C H 0.9965 0.2480 0.0901 0.051 Uiso 1 1 calc R . .
C2 C 0.8340(5) 0.2517(4) -0.0342(5) 0.0384(17) Uani 1 1 d . . .
H2B H 0.8574 0.2059 -0.0735 0.046 Uiso 1 1 calc R . .
H2C H 0.8599 0.3121 -0.0496 0.046 Uiso 1 1 calc R . .
C3 C 0.5378(5) 0.1543(4) -0.0169(4) 0.0355(17) Uani 1 1 d . . .
H3A H 0.4588 0.1824 -0.0639 0.043 Uiso 1 1 calc R . .
H3B H 0.5182 0.0904 -0.0075 0.043 Uiso 1 1 calc R . .
C4 C 0.6430(6) 0.1575(4) -0.0571(5) 0.0385(17) Uani 1 1 d . . .
H4B H 0.7153 0.1187 -0.0166 0.046 Uiso 1 1 calc R . .
H4A H 0.6094 0.1320 -0.1236 0.046 Uiso 1 1 calc R . .
C5 C 0.4858(5) 0.3155(4) -0.1723(4) 0.0286(15) Uani 1 1 d . . .
H5A H 0.4508 0.3599 -0.2258 0.034 Uiso 1 1 calc R . .
H5B H 0.4337 0.2594 -0.1906 0.034 Uiso 1 1 calc R . .
C6 C 0.6243(6) 0.2951(4) -0.1544(4) 0.0337(16) Uani 1 1 d . . .
H6B H 0.6280 0.2555 -0.2071 0.040 Uiso 1 1 calc R . .
H6A H 0.6692 0.3525 -0.1564 0.040 Uiso 1 1 calc R . .
O4 O 0.2797(3) 0.4556(3) -0.2059(3) 0.0259(10) Uani 1 1 d . . .
O5 O 0.2646(3) 0.6085(3) -0.2220(3) 0.0322(10) Uani 1 1 d . . .
Cl1 Cl 0.23299(16) -0.00430(12) -0.21010(13) 0.0421(5) Uani 1 1 d . . .
N2 N 0.2451(4) 0.3566(3) -0.0083(3) 0.0226(11) Uani 1 1 d . . .
O6 O 0.4948(3) 0.4349(2) 0.0663(2) 0.0177(9) Uani 1 1 d . . .
O7 O 0.2751(3) 0.5339(2) -0.0382(3) 0.0229(9) Uani 1 1 d . . .
C7 C 0.2367(6) 0.5301(5) -0.2553(5) 0.0360(17) Uani 1 1 d . . .
O8 O 0.0443(4) 0.1987(3) -0.2028(3) 0.0484(13) Uani 1 1 d . . .
H8A H 0.0972 0.1597 -0.2059 0.058 Uiso 1 1 calc R . .
C8 C 0.1427(6) 0.5119(5) -0.3565(4) 0.0427(18) Uani 1 1 d . . .
H8B H 0.1321 0.5680 -0.3953 0.051 Uiso 1 1 calc R . .
H8C H 0.0582 0.4970 -0.3537 0.051 Uiso 1 1 calc R . .
O9 O 0.3599(4) -0.0416(3) -0.1806(3) 0.0651(15) Uani 1 1 d . . .
C9 C 0.1811(8) 0.4362(5) -0.4077(5) 0.066(2) Uani 1 1 d . . .
H9B H 0.2666 0.4487 -0.4083 0.099 Uiso 1 1 calc R . .
H9A H 0.1186 0.4316 -0.4746 0.099 Uiso 1 1 calc R . .
H9C H 0.1832 0.3789 -0.3737 0.099 Uiso 1 1 calc R . .
O10 O 0.1554(5) -0.0470(4) -0.3002(4) 0.0842(18) Uani 1 1 d . . .
C10 C 0.4285(5) 0.4175(4) 0.1302(4) 0.0248(15) Uani 1 1 d . . .
H10A H 0.3794 0.4720 0.1346 0.030 Uiso 1 1 calc R . .
H10B H 0.4914 0.4032 0.1961 0.030 Uiso 1 1 calc R . .
O11 O 0.1804(6) -0.0171(4) -0.1387(4) 0.104(2) Uani 1 1 d . . .
C11 C 0.3377(5) 0.3383(4) 0.0915(4) 0.0282(15) Uani 1 1 d . . .
H11B H 0.3879 0.2830 0.0914 0.034 Uiso 1 1 calc R . .
H11A H 0.2901 0.3271 0.1345 0.034 Uiso 1 1 calc R . .
O12 O 0.2376(5) 0.0888(3) -0.2294(4) 0.0745(17) Uani 1 1 d . . .
C12 C 0.1453(5) 0.5052(4) -0.0639(4) 0.0252(14) Uani 1 1 d . . .
H12A H 0.1065 0.4915 -0.1342 0.030 Uiso 1 1 calc R . .
H12B H 0.0944 0.5540 -0.0497 0.030 Uiso 1 1 calc R . .
C13 C 0.1439(5) 0.4214(4) -0.0060(4) 0.0282(15) Uani 1 1 d . . .
H13A H 0.1602 0.4386 0.0620 0.034 Uiso 1 1 calc R . .
H13B H 0.0583 0.3921 -0.0336 0.034 Uiso 1 1 calc R . .
C14 C 0.1869(5) 0.2712(4) -0.0558(4) 0.0292(16) Uani 1 1 d . . .
H14A H 0.1292 0.2477 -0.0246 0.035 Uiso 1 1 calc R . .
H14B H 0.2558 0.2258 -0.0457 0.035 Uiso 1 1 calc R . .
C15 C 0.1109(6) 0.2815(4) -0.1636(4) 0.0400(18) Uani 1 1 d . . .
H15A H 0.0480 0.3316 -0.1749 0.048 Uiso 1 1 calc R . .
H15B H 0.1699 0.2970 -0.1968 0.048 Uiso 1 1 calc R . .

loop_
_atom_site_aniso_label
_atom_site_aniso_U_11
_atom_site_aniso_U_22
_atom_site_aniso_U_33
_atom_site_aniso_U_23
_atom_site_aniso_U_13
_atom_site_aniso_U_12
Mn1 0.0192(5) 0.0171(5) 0.0326(6) 0.0023(4) 0.0061(4) 0.0039(4)
Mn2 0.0163(5) 0.0158(5) 0.0212(5) -0.0018(4) 0.0042(4) 0.0007(4)
N1 0.029(3) 0.018(3) 0.040(3) 0.000(3) 0.015(3) 0.005(2)
O1 0.026(3) 0.036(3) 0.046(3) -0.004(2) 0.003(2) 0.013(2)
O2 0.038(3) 0.018(2) 0.047(3) -0.002(2) 0.019(2) -0.0039(19)
O3 0.024(2) 0.023(2) 0.021(2) -0.0046(19) 0.0024(18) 0.0049(18)
C1 0.024(4) 0.040(4) 0.060(5) 0.003(4) 0.011(4) 0.006(3)
C2 0.031(4) 0.024(4) 0.065(5) -0.009(4) 0.024(4) 0.002(3)
C3 0.033(4) 0.019(4) 0.048(4) 0.002(3) 0.008(3) -0.001(3)
C4 0.037(4) 0.024(4) 0.052(4) 0.002(3) 0.014(3) 0.003(3)
C5 0.035(4) 0.024(4) 0.023(4) -0.007(3) 0.008(3) 0.006(3)
C6 0.048(4) 0.019(4) 0.040(4) 0.005(3) 0.024(3) 0.007(3)
O4 0.021(2) 0.028(2) 0.025(2) 0.001(2) 0.0052(18) 0.0055(18)
O5 0.027(2) 0.026(3) 0.039(3) 0.007(2) 0.007(2) 0.003(2)
Cl1 0.0443(11) 0.0396(12) 0.0445(11) 0.0095(9) 0.0191(9) 0.0087(9)
N2 0.016(2) 0.024(3) 0.026(3) -0.002(2) 0.006(2) -0.002(2)
O6 0.0139(19) 0.019(2) 0.019(2) -0.0026(18) 0.0046(17) -0.0034(16)
O7 0.017(2) 0.018(2) 0.034(2) -0.0032(18) 0.0092(18) 0.0006(16)
C7 0.026(4) 0.036(5) 0.034(4) 0.002(4) -0.002(3) -0.001(3)
O8 0.035(3) 0.029(3) 0.063(3) -0.011(3) -0.002(2) -0.002(2)
C8 0.038(4) 0.043(4) 0.038(4) 0.005(4) 0.004(3) -0.006(3)
O9 0.049(3) 0.079(4) 0.055(3) 0.007(3) 0.007(3) 0.015(3)
C9 0.083(6) 0.044(5) 0.053(5) -0.016(4) 0.005(4) -0.001(4)
O10 0.052(3) 0.091(4) 0.090(4) -0.026(4) 0.004(3) -0.001(3)
C10 0.017(3) 0.037(4) 0.019(3) 0.004(3) 0.006(3) 0.002(3)
O11 0.133(6) 0.116(5) 0.109(5) 0.045(4) 0.097(5) 0.040(4)
C11 0.022(3) 0.034(4) 0.031(4) 0.004(3) 0.012(3) 0.003(3)
O12 0.115(5) 0.033(3) 0.103(4) 0.026(3) 0.071(4) 0.027(3)
C12 0.013(3) 0.021(4) 0.040(4) -0.010(3) 0.008(3) -0.001(3)
C13 0.014(3) 0.031(4) 0.039(4) -0.002(3) 0.009(3) -0.004(3)
C14 0.023(3) 0.029(4) 0.034(4) 0.002(3) 0.009(3) -0.002(3)
C15 0.039(4) 0.025(4) 0.048(5) -0.021(4) 0.008(4) -0.010(3)

loop_
_atom_type_symbol
_atom_type_description
_atom_type_scat_dispersion_real
_atom_type_scat_dispersion_imag
_atom_type_scat_source
C C 0.0033 0.0016 'International Tables Vol C Tables 4.2.6.8 and 6.1.1.4'
H H 0.0000 0.0000 'International Tables Vol C Tables 4.2.6.8 and 6.1.1.4'
N N 0.0061 0.0033 'International Tables Vol C Tables 4.2.6.8 and 6.1.1.4'
O O 0.0106 0.0060 'International Tables Vol C Tables 4.2.6.8 and 6.1.1.4'
Mn Mn 0.3368 0.7283 'International Tables Vol C Tables 4.2.6.8 and 6.1.1.4'
Cl Cl 0.1484 0.1585 'International Tables Vol C Tables 4.2.6.8 and 6.1.1.4'

loop_
_geom_angle_atom_site_label_1
_geom_angle_atom_site_label_2
_geom_angle_atom_site_label_3
_geom_angle
_geom_angle_site_symmetry_1
_geom_angle_site_symmetry_3
_geom_angle_publ_flag
O7 Mn1 O1 91.20(14) 3_665 . ?
O7 Mn1 O2 177.04(15) 3_665 . ?
O1 Mn1 O2 87.96(15) . . ?
O7 Mn1 O3 91.56(13) 3_665 . ?
O1 Mn1 O3 142.33(16) . . ?
O2 Mn1 O3 87.38(14) . . ?
O7 Mn1 O6 79.15(13) 3_665 . ?
O1 Mn1 O6 149.84(15) . . ?
O2 Mn1 O6 102.94(13) . . ?
O3 Mn1 O6 67.13(12) . . ?
O7 Mn1 O5 80.59(14) 3_665 3_665 ?
O1 Mn1 O5 73.74(15) . 3_665 ?
O2 Mn1 O5 101.89(14) . 3_665 ?
O3 Mn1 O5 143.62(13) . 3_665 ?
O6 Mn1 O5 76.50(12) . 3_665 ?
O7 Mn1 N1 100.80(15) 3_665 . ?
O1 Mn1 N1 71.92(17) . . ?
O2 Mn1 N1 76.24(15) . . ?
O3 Mn1 N1 70.66(14) . . ?
O6 Mn1 N1 137.76(14) . . ?
O5 Mn1 N1 145.64(14) 3_665 . ?
O7 Mn1 Mn2 35.00(9) 3_665 3_665 ?
O1 Mn1 Mn2 117.02(11) . 3_665 ?
O2 Mn1 Mn2 147.44(10) . 3_665 ?
O3 Mn1 Mn2 84.40(9) . 3_665 ?
O6 Mn1 Mn2 45.09(8) . 3_665 ?
O5 Mn1 Mn2 68.84(10) 3_665 3_665 ?
N1 Mn1 Mn2 129.36(12) . 3_665 ?
O3 Mn2 O7 173.46(16) . . ?
O3 Mn2 O4 93.31(16) . . ?
O7 Mn2 O4 92.50(16) . . ?
O3 Mn2 O6 82.34(15) . . ?
O7 Mn2 O6 92.14(15) . . ?
O4 Mn2 O6 173.24(15) . . ?
O3 Mn2 O6 98.84(15) . 3_665 ?
O7 Mn2 O6 83.81(14) . 3_665 ?
O4 Mn2 O6 93.39(14) . 3_665 ?
O6 Mn2 O6 82.24(14) . 3_665 ?
O3 Mn2 N2 98.97(16) . . ?
O7 Mn2 N2 76.59(15) . . ?
O4 Mn2 N2 104.92(15) . . ?
O6 Mn2 N2 80.95(14) . . ?
O6 Mn2 N2 153.56(14) 3_665 . ?
O3 Mn2 Mn2 91.59(11) . 3_665 ?
O7 Mn2 Mn2 86.91(11) . 3_665 ?
O4 Mn2 Mn2 130.57(12) . 3_665 ?
O6 Mn2 Mn2 44.87(10) . 3_665 ?
O6 Mn2 Mn2 37.37(8) 3_665 3_665 ?
N2 Mn2 Mn2 122.77(11) . 3_665 ?
O3 Mn2 Mn1 144.21(12) . 3_665 ?
O7 Mn2 Mn1 39.29(10) . 3_665 ?
O4 Mn2 Mn1 86.64(12) . 3_665 ?
O6 Mn2 Mn1 93.86(10) . 3_665 ?
O6 Mn2 Mn1 45.56(9) 3_665 3_665 ?
N2 Mn2 Mn1 115.64(11) . 3_665 ?
Mn2 Mn2 Mn1 62.79(3) 3_665 3_665 ?
C6 N1 C4 112.5(5) . . ?
C6 N1 C2 110.9(5) . . ?
C4 N1 C2 112.2(4) . . ?
C6 N1 Mn1 106.5(3) . . ?
C4 N1 Mn1 108.0(3) . . ?
C2 N1 Mn1 106.4(3) . . ?
C1 O1 Mn1 121.0(4) . . ?
C1 O1 H1A 105(3) . . ?
Mn1 O1 H1A 134(3) . . ?
C3 O2 Mn1 109.4(3) . . ?
C5 O3 Mn2 129.0(3) . . ?
C5 O3 Mn1 121.8(3) . . ?
Mn2 O3 Mn1 106.10(16) . . ?
O1 C1 C2 109.5(5) . . ?
O1 C1 H1B 109.8 . . ?
C2 C1 H1B 109.8 . . ?
O1 C1 H1C 109.8 . . ?
C2 C1 H1C 109.8 . . ?
H1B C1 H1C 108.2 . . ?
C1 C2 N1 111.3(5) . . ?
C1 C2 H2B 109.4 . . ?
N1 C2 H2B 109.4 . . ?
C1 C2 H2C 109.4 . . ?
N1 C2 H2C 109.4 . . ?
H2B C2 H2C 108.0 . . ?
O2 C3 C4 110.9(5) . . ?
O2 C3 H3A 109.5 . . ?
C4 C3 H3A 109.5 . . ?
O2 C3 H3B 109.5 . . ?
C4 C3 H3B 109.5 . . ?
H3A C3 H3B 108.0 . . ?
N1 C4 C3 113.3(5) . . ?
N1 C4 H4B 108.9 . . ?
C3 C4 H4B 108.9 . . ?
N1 C4 H4A 108.9 . . ?
C3 C4 H4A 108.9 . . ?
H4B C4 H4A 107.7 . . ?
O3 C5 C6 107.5(4) . . ?
O3 C5 H5A 110.2 . . ?
C6 C5 H5A 110.2 . . ?
O3 C5 H5B 110.2 . . ?
C6 C5 H5B 110.2 . . ?
H5A C5 H5B 108.5 . . ?
N1 C6 C5 112.6(5) . . ?
N1 C6 H6B 109.1 . . ?
C5 C6 H6B 109.1 . . ?
N1 C6 H6A 109.1 . . ?
C5 C6 H6A 109.1 . . ?
H6B C6 H6A 107.8 . . ?
C7 O4 Mn2 127.3(4) . . ?
C7 O5 Mn1 130.4(4) . 3_665 ?
O12 Cl1 O11 110.1(3) . . ?
O12 Cl1 O9 109.1(3) . . ?
O11 Cl1 O9 111.6(3) . . ?
O12 Cl1 O10 107.0(3) . . ?
O11 Cl1 O10 111.4(4) . . ?
O9 Cl1 O10 107.4(3) . . ?
C14 N2 C11 110.0(4) . . ?
C14 N2 C13 110.8(4) . . ?
C11 N2 C13 110.2(4) . . ?
C14 N2 Mn2 120.7(3) . . ?
C11 N2 Mn2 100.2(3) . . ?
C13 N2 Mn2 104.2(3) . . ?
C10 O6 Mn2 112.4(3) . . ?
C10 O6 Mn2 127.6(3) . 3_665 ?
Mn2 O6 Mn2 97.76(14) . 3_665 ?
C10 O6 Mn1 121.6(3) . . ?
Mn2 O6 Mn1 103.19(15) . . ?
Mn2 O6 Mn1 89.36(12) 3_665 . ?
C12 O7 Mn2 112.2(3) . . ?
C12 O7 Mn1 129.8(3) . 3_665 ?
Mn2 O7 Mn1 105.71(16) . 3_665 ?
O5 C7 O4 124.7(6) . . ?
O5 C7 C8 122.6(6) . . ?
O4 C7 C8 112.6(6) . . ?
C15 O8 H8A 109.5 . . ?
C7 C8 C9 114.5(6) . . ?
C7 C8 H8B 108.6 . . ?
C9 C8 H8B 108.6 . . ?
C7 C8 H8C 108.6 . . ?
C9 C8 H8C 108.6 . . ?
H8B C8 H8C 107.6 . . ?
C8 C9 H9B 109.5 . . ?
C8 C9 H9A 109.5 . . ?
H9B C9 H9A 109.5 . . ?
C8 C9 H9C 109.5 . . ?
H9B C9 H9C 109.5 . . ?
H9A C9 H9C 109.5 . . ?
O6 C10 C11 109.2(4) . . ?
O6 C10 H10A 109.8 . . ?
C11 C10 H10A 109.8 . . ?
O6 C10 H10B 109.8 . . ?
C11 C10 H10B 109.8 . . ?
H10A C10 H10B 108.3 . . ?
N2 C11 C10 111.0(4) . . ?
N2 C11 H11B 109.4 . . ?
C10 C11 H11B 109.4 . . ?
N2 C11 H11A 109.4 . . ?
C10 C11 H11A 109.4 . . ?
H11B C11 H11A 108.0 . . ?
O7 C12 C13 108.6(4) . . ?
O7 C12 H12A 110.0 . . ?
C13 C12 H12A 110.0 . . ?
O7 C12 H12B 110.0 . . ?
C13 C12 H12B 110.0 . . ?
H12A C12 H12B 108.3 . . ?
N2 C13 C12 109.8(4) . . ?
N2 C13 H13A 109.7 . . ?
C12 C13 H13A 109.7 . . ?
N2 C13 H13B 109.7 . . ?
C12 C13 H13B 109.7 . . ?
H13A C13 H13B 108.2 . . ?
N2 C14 C15 113.2(5) . . ?
N2 C14 H14A 108.9 . . ?
C15 C14 H14A 108.9 . . ?
N2 C14 H14B 108.9 . . ?
C15 C14 H14B 108.9 . . ?
H14A C14 H14B 107.8 . . ?
O8 C15 C14 110.2(5) . . ?
O8 C15 H15A 109.6 . . ?
C14 C15 H15A 109.6 . . ?
O8 C15 H15B 109.6 . . ?
C14 C15 H15B 109.6 . . ?
H15A C15 H15B 108.1 . . ?

loop_
_geom_bond_atom_site_label_1
_geom_bond_atom_site_label_2
_geom_bond_distance
_geom_bond_site_symmetry_2
_geom_bond_publ_flag
Mn1 O7 2.108(3) 3_665 ?
Mn1 O1 2.236(4) . ?
Mn1 O2 2.243(4) . ?
Mn1 O3 2.276(3) . ?
Mn1 O6 2.288(3) . ?
Mn1 O5 2.376(4) 3_665 ?
Mn1 N1 2.383(5) . ?
Mn1 Mn2 3.2046(13) 3_665 ?
Mn2 O3 1.880(4) . ?
Mn2 O7 1.910(3) . ?
Mn2 O4 1.921(4) . ?
Mn2 O6 1.952(3) . ?
Mn2 O6 2.269(3) 3_665 ?
Mn2 N2 2.393(4) . ?
Mn2 Mn2 3.1874(18) 3_665 ?
Mn2 Mn1 3.2046(13) 3_665 ?
N1 C6 1.474(7) . ?
N1 C4 1.479(7) . ?
N1 C2 1.493(7) . ?
O1 C1 1.406(7) . ?
O1 H1A 0.92(5) . ?
O2 C3 1.441(6) . ?
O3 C5 1.416(6) . ?
C1 C2 1.493(8) . ?
C1 H1B 0.9900 . ?
C1 H1C 0.9900 . ?
C2 H2B 0.9900 . ?
C2 H2C 0.9900 . ?
C3 C4 1.511(8) . ?
C3 H3A 0.9900 . ?
C3 H3B 0.9900 . ?
C4 H4B 0.9900 . ?
C4 H4A 0.9900 . ?
C5 C6 1.504(7) . ?
C5 H5A 0.9900 . ?
C5 H5B 0.9900 . ?
C6 H6B 0.9900 . ?
C6 H6A 0.9900 . ?
O4 C7 1.308(7) . ?
O5 C7 1.249(7) . ?
O5 Mn1 2.376(4) 3_665 ?
Cl1 O12 1.407(5) . ?
Cl1 O11 1.408(5) . ?
Cl1 O9 1.432(5) . ?
Cl1 O10 1.439(5) . ?
N2 C14 1.470(6) . ?
N2 C11 1.481(6) . ?
N2 C13 1.495(6) . ?
O6 C10 1.434(6) . ?
O6 Mn2 2.269(3) 3_665 ?
O7 C12 1.424(6) . ?
O7 Mn1 2.108(3) 3_665 ?
C7 C8 1.501(8) . ?
O8 C15 1.436(6) . ?
O8 H8A 0.8400 . ?
C8 C9 1.503(9) . ?
C8 H8B 0.9900 . ?
C8 H8C 0.9900 . ?
C9 H9B 0.9800 . ?
C9 H9A 0.9800 . ?
C9 H9C 0.9800 . ?
C10 C11 1.513(7) . ?
C10 H10A 0.9900 . ?
C10 H10B 0.9900 . ?
C11 H11B 0.9900 . ?
C11 H11A 0.9900 . ?
C12 C13 1.509(7) . ?
C12 H12A 0.9900 . ?
C12 H12B 0.9900 . ?
C13 H13A 0.9900 . ?
C13 H13B 0.9900 . ?
C14 C15 1.513(7) . ?
C14 H14A 0.9900 . ?
C14 H14B 0.9900 . ?
C15 H15A 0.9900 . ?
C15 H15B 0.9900 . ?

loop_
_geom_hbond_atom_site_label_D
_geom_hbond_atom_site_label_H
_geom_hbond_atom_site_label_A
_geom_hbond_distance_DH
_geom_hbond_distance_HA
_geom_hbond_distance_DA
_geom_hbond_angle_DHA
_geom_hbond_site_symmetry_A
O1 H1A O8 0.92(5) 1.75(5) 2.666(6) 171(5) 4_666
